data_2005263
loop_
_publ_author_name
'Bola\~nos-Garc\'ia, V. M.'
'Ju\'arez-Mart\'inez, G.'
'Panneerselvam, K.'
'Soriano-Garc\'ia, M.'

_publ_section_title
;
 17\b-Estradiol 3-Benzoate
;
_journal_issue 8
_journal_name_full 'Acta Crystallographica Section C'
_journal_page_first 1997
_journal_page_last 2000
_journal_paper_doi 10.1107/S0108270196002752
_journal_volume 52
_journal_year 1996
_chemical_formula_structural 'C25 H28 O3'
_chemical_formula_sum 'C25 H28 O3'
_chemical_formula_weight 376.47
_chemical_melting_point .191E-193
_chemical_name_common '\b-Estradiol 3-benzoate'
_chemical_name_systematic
;
(17\b)-Estra-1,3,5(10)-triene-3,17-diol 3-benzoate
;
_space_group_IT_number 19
_symmetry_cell_setting orthorhombic
_symmetry_space_group_name_Hall 'P 2ac 2ab'
_symmetry_space_group_name_H-M 'P 21 21 21'
_audit_creation_method SHELXL
_cell_angle_alpha 90
_cell_angle_beta 90
_cell_angle_gamma 90
_cell_formula_units_Z 4
_cell_length_a 6.410(3)
_cell_length_b 13.340(4)
_cell_length_c 23.851(5)
_cell_measurement_reflns_used 25
_cell_measurement_temperature 293(2)
_cell_measurement_theta_max 45
_cell_measurement_theta_min 15
_cell_volume 2039.5(12)
_computing_cell_refinement 'XSCANS (Siemens, 1991)'
_computing_data_collection 'P4 diffractometer software'
_computing_data_reduction XSCANS
_computing_molecular_graphics 'SHELXTL-Plus (Sheldrick, 1990)'
_computing_publication_material SHELXL93
_computing_structure_refinement 'SHELXL93 (Sheldrick, 1993)'
_computing_structure_solution 'SHELXS86 (Sheldrick, 1985)'
_diffrn_ambient_temperature 293(2)
_diffrn_measurement_device P4
_diffrn_measurement_method \q/2\q
_diffrn_radiation_monochromator graphite
_diffrn_radiation_source 'fine-focus sealed tube'
_diffrn_radiation_type CuK\a
_diffrn_radiation_wavelength 1.54178
_diffrn_reflns_av_R_equivalents 0.0000
_diffrn_reflns_av_sigmaI/netI 0.0227
_diffrn_reflns_limit_h_max 7
_diffrn_reflns_limit_h_min 0
_diffrn_reflns_limit_k_max 15
_diffrn_reflns_limit_k_min 0
_diffrn_reflns_limit_l_max 27
_diffrn_reflns_limit_l_min 0
_diffrn_reflns_number 1888
_diffrn_reflns_theta_max 62.47
_diffrn_reflns_theta_min 3.71
_diffrn_standards_decay_% 2.0
_diffrn_standards_interval_time 100
_diffrn_standards_number 3
_exptl_absorpt_coefficient_mu 0.623
_exptl_absorpt_correction_type none
_exptl_crystal_colour colourless
_exptl_crystal_density_diffrn 1.226
_exptl_crystal_density_meas 1.225
_exptl_crystal_density_method 'flotation in benzene/chloroform'
_exptl_crystal_description rectangular
_exptl_crystal_F_000 808
_exptl_crystal_size_max 0.28
_exptl_crystal_size_mid 0.25
_exptl_crystal_size_min 0.15
_refine_diff_density_max 0.118
_refine_diff_density_min -0.094
_refine_ls_extinction_method none
_refine_ls_goodness_of_fit_all 1.039
_refine_ls_goodness_of_fit_obs 1.052
_refine_ls_hydrogen_treatment 'All H atoms refined isotropically'
_refine_ls_matrix_type full
_refine_ls_number_parameters 365
_refine_ls_number_reflns 1888
_refine_ls_number_restraints 0
_refine_ls_restrained_S_all 1.039
_refine_ls_restrained_S_obs 1.052
_refine_ls_R_factor_all 0.0369
_refine_ls_R_factor_obs 0.0348
_refine_ls_shift/esd_max -0.008
_refine_ls_shift/esd_mean 0.001
_refine_ls_structure_factor_coef Fsqd
_refine_ls_weighting_scheme
;
calc w = 1/[\s^2^(F~o~^2^) + (0.0576P)^2^ + 0.2782P]
where P = (F~o~^2^ + 2F~c~^2^)/3
;
_refine_ls_wR_factor_all 0.0958
_refine_ls_wR_factor_obs 0.0936
_reflns_number_observed 1785
_reflns_number_total 1888
_reflns_observed_criterion >2sigma(I)
_cod_data_source_file ka1186.cif
_cod_data_source_block I
_cod_original_cell_volume 2040(1)
_cod_database_code 2005263

loop_
_symmetry_equiv_pos_as_xyz
'x, y, z'
'-x+1/2, -y, z+1/2'
'-x, y+1/2, -z+1/2'
'x+1/2, -y+1/2, -z'

loop_
_atom_site_aniso_label
_atom_site_aniso_U_11
_atom_site_aniso_U_22
_atom_site_aniso_U_33
_atom_site_aniso_U_12
_atom_site_aniso_U_13
_atom_site_aniso_U_23
C1 0.066(2) 0.0510(10) 0.0570(10) 0.0120(10) 0.0050(10) 0.0060(10)
C2 0.085(2) 0.0480(10) 0.0620(10) 0.0090(10) 0.0000(10) 0.0090(10)
C3 0.069(2) 0.0570(10) 0.0430(10) -0.0140(10) -0.0050(10) 0.0080(10)
C4 0.0520(10) 0.0650(10) 0.0480(10) -0.0090(10) -0.0010(10) 0.0070(10)
C5 0.0430(10) 0.0560(10) 0.0410(10) 0.0010(10) 0.0000(10) 0.0040(10)
C6 0.0530(10) 0.077(2) 0.069(2) 0.0220(10) 0.0220(10) 0.0200(10)
C7 0.0530(10) 0.0540(10) 0.0620(10) 0.0150(10) 0.0100(10) -0.0030(10)
C8 0.0400(10) 0.0400(10) 0.0460(10) 0.0010(10) 0.0000(10) 0.0000(10)
C9 0.0360(10) 0.0420(10) 0.0420(10) 0.0000(10) 0.0000(10) 0.0010(10)
C10 0.0440(10) 0.0430(10) 0.0380(10) 0.0010(10) -0.0020(10) -0.0010(10)
C11 0.0550(10) 0.0520(10) 0.0550(10) 0.0080(10) 0.0150(10) 0.0040(10)
C12 0.0480(10) 0.0650(10) 0.0530(10) 0.0000(10) 0.0130(10) 0.0040(10)
C13 0.0470(10) 0.0560(10) 0.0460(10) -0.0120(10) -0.0020(10) 0.0040(10)
C14 0.0450(10) 0.0420(10) 0.0510(10) -0.0040(10) -0.0060(10) 0.0050(10)
C15 0.065(2) 0.059(2) 0.088(2) 0.005(2) -0.001(2) 0.027(2)
C16 0.082(2) 0.070(2) 0.097(2) -0.006(2) -0.003(2) 0.038(2)
C17 0.0600(10) 0.071(2) 0.0570(10) -0.0210(10) -0.0060(10) 0.0150(10)
C18 0.078(2) 0.080(2) 0.0500(10) -0.030(2) -0.0060(10) -0.0010(10)
C19 0.081(2) 0.075(2) 0.063(2) -0.024(2) -0.005(2) 0.0070(10)
C20 0.111(3) 0.086(2) 0.075(2) -0.045(2) -0.001(2) 0.018(2)
C21 0.131(3) 0.077(2) 0.066(2) -0.025(2) 0.001(2) 0.024(2)
C22 0.098(2) 0.084(2) 0.067(2) -0.015(2) -0.013(2) 0.025(2)
C23 0.073(2) 0.0650(10) 0.0620(10) -0.014(2) -0.0060(10) 0.0120(10)
C24 0.0610(10) 0.0510(10) 0.0470(10) -0.0060(10) 0.0060(10) -0.0010(10)
C25 0.0610(10) 0.0520(10) 0.0490(10) -0.0050(10) 0.0010(10) 0.0000(10)
O1 0.087(2) 0.114(2) 0.0570(10) -0.037(2) 0.0070(10) 0.0220(10)
O2 0.111(2) 0.0870(10) 0.0680(10) -0.0330(10) -0.0330(10) 0.0200(10)
O3 0.0980(10) 0.0640(10) 0.0510(10) -0.0290(10) -0.0130(10) 0.0160(10)

loop_
_atom_site_label
_atom_site_occupancy
_atom_site_fract_x
_atom_site_fract_y
_atom_site_fract_z
_atom_site_U_iso_or_equiv
_atom_site_thermal_displace_type
_atom_site_calc_flag
_atom_site_type_symbol
C1 1 .2346(5) -0.3346(2) -0.5991(1) .0579(6) Uani d C
C2 1 .1615(5) -0.4069(2) -0.5629(1) .0647(7) Uani d C
C3 1 -.0255(4) -0.3909(2) -0.5360(1) .0564(6) Uani d C
C4 1 -0.1390(4) -0.3059(2) -0.5443(1) .0551(6) Uani d C
C5 1 -.0662(4) -0.2324(2) -0.5815(1) .0465(5) Uani d C
C6 1 -0.1976(5) -0.1401(2) -0.5907(1) .0666(8) Uani d C
C7 1 -.0867(4) -.0568(2) -0.6217(1) .0563(6) Uani d C
C8 1 .0383(4) -.0976(2) -0.6708(1) .0416(5) Uani d C
C9 1 .2103(3) -0.1671(2) -0.6484(1) .0402(5) Uani d C
C10 1 .1239(3) -0.2467(2) -0.6091(1) .0420(5) Uani d C
C11 1 .3443(4) -0.2104(2) -0.6963(1) .0540(6) Uani d C
C12 1 .4338(4) -0.1283(2) -0.7343(1) .0554(6) Uani d C
C13 1 .2635(4) -.0588(2) -0.7563(1) .0496(5) Uani d C
C14 1 .1408(4) -.0168(2) -0.7063(1) .0460(5) Uani d C
C15 1 .0107(5) .0683(2) -0.7319(1) .0707(8) Uani d C
C16 1 .1522(6) .1091(3) -0.7797(2) .083(1) Uani d C
C17 1 .3419(5) .0396(2) -0.7819(1) .0626(7) Uani d C
C18 1 .1257(6) -0.1143(3) -0.7989(1) .0695(8) Uani d C
C19 1 -0.3752(5) -0.6860(2) -0.4658(1) .0727(8) Uani d C
C20 1 -0.3742(7) -0.7629(3) -0.4263(1) .091(1) Uani d C
C21 1 -0.2178(8) -0.7701(3) -0.3879(1) .091(1) Uani d C
C22 1 -.0633(7) -0.6994(3) -0.3865(1) .0829(9) Uani d C
C23 1 -.0612(5) -0.6224(2) -0.4253(1) .0664(7) Uani d C
C24 1 -0.2163(4) -0.6159(2) -0.4652(1) .0529(6) Uani d C
C25 1 -0.2116(4) -0.5371(2) -0.5093(1) .0540(6) Uani d C
O1 1 .4391(4) .0315(2) -0.8353(1) .0861(7) Uani d O
O2 1 -0.3017(4) -0.5410(2) -0.5531(1) .0884(7) Uani d O
O3 1 -.0857(4) -0.4615(1) -0.4948(1) .0709(6) Uani d O
H1 1 .362(5) -0.347(2) -0.620(1) .051(7) Uiso d H
H2 1 .234(6) -0.468(2) -0.555(1) .09(1) Uiso d H
H4 1 -0.294(5) -0.297(2) -0.526(1) .074(8) Uiso d H
H61 1 -0.244(6) -0.120(3) -0.555(2) .10(1) Uiso d H
H62 1 -0.34(1) -0.164(4) -0.609(2) .17(2) Uiso d H
H71 1 .005(5) -.020(2) -0.595(1) .070(9) Uiso d H
H72 1 -0.186(6) -.004(3) -0.634(1) .084(9) Uiso d H
H8 1 -.067(4) -0.142(2) -0.695(1) .054(7) Uiso d H
H9 1 .296(4) -0.126(2) -0.6261(9) .042(6) Uiso d H
H111 1 .258(5) -0.260(2) -0.719(1) .077(9) Uiso d H
H112 1 .469(5) -0.247(2) -0.680(1) .076(8) Uiso d H
H121 1 .533(5) -.087(2) -0.711(1) .062(7) Uiso d H
H122 1 .509(6) -0.155(2) -0.765(1) .078(9) Uiso d H
H14 1 .255(5) .014(2) -0.680(1) .073(8) Uiso d H
H151 1 -0.116(5) .038(3) -0.752(1) .08(1) Uiso d H
H152 1 -.011(6) .120(2) -0.702(1) .077(9) Uiso d H
H161 1 .066(7) .114(3) -0.819(2) .11(1) Uiso d H
H162 1 .206(6) .180(3) -0.771(1) .09(1) Uiso d H
H17 1 .444(5) .064(2) -0.754(1) .062(8) Uiso d H
H181 1 .082(6) -0.179(3) -0.785(1) .09(1) Uiso d H
H182 1 .201(6) -0.131(2) -0.833(2) .09(1) Uiso d H
H183 1 .015(7) -.067(3) -0.809(2) .10(1) Uiso d H
H19 1 -0.480(6) -0.672(3) -0.493(1) .10(1) Uiso d H
H20 1 -0.495(8) -0.811(3) -0.430(2) .13(2) Uiso d H
H21 1 -0.221(6) -0.831(3) -0.360(1) .10(1) Uiso d H
H22 1 .063(8) -0.708(3) -0.358(2) .13(1) Uiso d H
H23 1 .061(5) -0.576(2) -0.427(1) .076(9) Uiso d H
H1O1 1 .34(1) .032(4) -0.861(2) .18(3) Uiso d H

loop_
_atom_type_symbol
_atom_type_description
_atom_type_scat_dispersion_real
_atom_type_scat_dispersion_imag
_atom_type_scat_source
C C 0.0181 0.0091 'International Tables Vol C Tables 4.2.6.8 and 6.1.1.4'
H H 0.0000 0.0000 'International Tables Vol C Tables 4.2.6.8 and 6.1.1.4'
O O 0.0492 0.0322 'International Tables Vol C Tables 4.2.6.8 and 6.1.1.4'

loop_
_geom_angle_atom_site_label_1
_geom_angle_atom_site_label_2
_geom_angle_atom_site_label_3
_geom_angle
_geom_angle_publ_flag
C2 C1 C10 121.6(3) yes
C2 C1 H1 119.3(15) no
C10 C1 H1 119.0(15) no
C3 C2 C1 118.7(3) yes
C3 C2 H2 118.(2) no
C1 C2 H2 123.(2) no
C4 C3 C2 121.7(2) yes
C4 C3 O3 120.7(2) yes
C2 C3 O3 117.2(2) yes
C3 C4 C5 119.8(2) yes
C3 C4 H4 121.1(15) no
C5 C4 H4 118.8(15) no
C10 C5 C4 119.5(2) yes
C10 C5 C6 121.9(2) yes
C4 C5 C6 118.6(2) yes
C5 C6 C7 114.2(2) yes
C5 C6 H61 106.(2) no
C7 C6 H61 112.(2) no
C5 C6 H62 107.(3) no
C7 C6 H62 116.(3) no
H61 C6 H62 100.(4) no
C6 C7 C8 111.2(2) yes
C6 C7 H71 109.5(16) no
C8 C7 H71 110.5(18) no
C6 C7 H72 111.9(19) no
C8 C7 H72 110.8(18) no
H71 C7 H72 103.(2) no
C7 C8 C14 113.8(2) yes
C7 C8 C9 109.1(2) yes
C14 C8 C9 108.1(2) yes
C7 C8 H8 106.2(14) no
C14 C8 H8 111.5(13) no
C9 C8 H8 108.0(13) no
C10 C9 C8 112.0(2) yes
C10 C9 C11 113.5(2) yes
C8 C9 C11 111.7(2) yes
C10 C9 H9 105.7(14) no
C8 C9 H9 105.3(15) no
C11 C9 H9 108.2(15) no
C1 C10 C5 118.6(2) yes
C1 C10 C9 120.5(2) yes
C5 C10 C9 120.9(2) yes
C12 C11 C9 112.3(2) yes
C12 C11 H111 110.9(17) no
C9 C11 H111 109.2(18) no
C12 C11 H112 106.6(16) no
C9 C11 H112 109.0(16) no
H111 C11 H112 109.(2) no
C13 C12 C11 111.7(2) yes
C13 C12 H121 107.6(15) no
C11 C12 H121 108.1(15) no
C13 C12 H122 109.(2) no
C11 C12 H122 112.7(19) no
H121 C12 H122 108.(3) no
C12 C13 C17 115.0(2) yes
C12 C13 C14 108.7(2) yes
C17 C13 C14 99.5(2) yes
C12 C13 C18 110.3(2) yes
C17 C13 C18 109.7(2) yes
C14 C13 C18 113.3(2) yes
C8 C14 C15 120.8(2) yes
C8 C14 C13 113.3(2) yes
C15 C14 C13 103.9(2) yes
C8 C14 H14 103.7(16) no
C15 C14 H14 109.5(16) no
C13 C14 H14 104.8(17) no
C14 C15 C16 103.5(2) yes
C14 C15 H151 108.5(18) no
C16 C15 H151 105.6(17) no
C14 C15 H152 107.2(18) no
C16 C15 H152 111.5(17) no
H151 C15 H152 119.(3) no
C17 C16 C15 106.1(2) yes
C17 C16 H161 115.(2) no
C15 C16 H161 111.(2) no
C17 C16 H162 107.(2) no
C15 C16 H162 112.(2) no
H161 C16 H162 106.(3) no
O1 C17 C16 115.2(2) yes
O1 C17 C13 115.8(2) yes
C16 C17 C13 104.2(2) yes
O1 C17 H17 109.8(16) no
C16 C17 H17 107.7(17) no
C13 C17 H17 103.3(16) no
C13 C18 H181 111.(2) no
C13 C18 H182 112.(2) no
H181 C18 H182 104.(3) no
C13 C18 H183 106.(2) no
H181 C18 H183 117.(3) no
H182 C18 H183 107.(3) no
C24 C19 C20 119.2(3) yes
C24 C19 H19 113.(2) no
C20 C19 H19 127.(2) no
C21 C20 C19 120.7(3) yes
C21 C20 H20 125.(2) no
C19 C20 H20 114.(2) no
C20 C21 C22 120.1(3) yes
C20 C21 H21 118.(2) no
C22 C21 H21 122.(2) no
C21 C22 C23 120.2(3) yes
C21 C22 H22 119.(2) no
C23 C22 H22 120.(2) no
C24 C23 C22 120.1(3) yes
C24 C23 H23 120.1(17) no
C22 C23 H23 119.5(17) no
C23 C24 C19 119.6(2) yes
C23 C24 C25 121.2(2) yes
C19 C24 C25 119.1(2) yes
O2 C25 O3 123.4(2) yes
O2 C25 C24 125.3(2) yes
O3 C25 C24 111.3(2) yes
C17 O1 H1O1 107.(4) no
C25 O3 C3 119.2(2) yes

loop_
_geom_bond_atom_site_label_1
_geom_bond_atom_site_label_2
_geom_bond_distance
_geom_bond_publ_flag
C1 C2 1.378(4) yes
C1 C10 1.391(3) yes
C1 H1 0.96(3) no
C2 C3 1.377(4) yes
C2 H2 0.95(3) no
C3 C4 1.361(4) yes
C3 O3 1.414(3) yes
C4 C5 1.401(3) yes
C4 H4 1.09(3) no
C5 C10 1.398(3) yes
C5 C6 1.509(4) yes
C6 C7 1.511(4) yes
C6 H61 0.94(4) no
C6 H62 1.08(6) no
C7 C8 1.519(3) yes
C7 H71 0.99(3) no
C7 H72 1.00(3) no
C8 C14 1.521(3) yes
C8 C9 1.535(3) yes
C8 H8 1.06(3) no
C9 C10 1.522(3) yes
C9 C11 1.541(3) yes
C9 H9 0.94(2) no
C11 C12 1.533(3) yes
C11 H111 1.01(3) no
C11 H112 1.02(3) no
C12 C13 1.525(4) yes
C12 H121 1.01(3) no
C12 H122 0.94(3) no
C13 C17 1.533(3) yes
C13 C14 1.536(3) yes
C13 C18 1.536(3) yes
C14 C15 1.535(3) yes
C14 H14 1.05(3) no
C15 C16 1.556(4) yes
C15 H151 1.03(3) no
C15 H152 1.00(3) no
C16 C17 1.530(5) yes
C16 H161 1.09(4) no
C16 H162 1.03(3) no
C17 O1 1.422(3) yes
C17 H17 0.98(3) no
C18 H181 0.98(3) no
C18 H182 0.98(4) no
C18 H183 0.98(4) no
C19 C24 1.384(4) yes
C19 C20 1.392(4) yes
C19 H19 0.95(4) no
C20 C21 1.361(5) yes
C20 H20 1.01(5) no
C21 C22 1.367(5) yes
C21 H21 1.05(3) no
C22 C23 1.382(4) yes
C22 H22 1.07(5) no
C23 C24 1.379(4) yes
C23 H23 1.00(3) no
C24 C25 1.487(3) yes
C25 O2 1.195(3) yes
C25 O3 1.337(3) yes
O1 H1O1 0.88(6) no

loop_
_geom_torsion_atom_site_label_1
_geom_torsion_atom_site_label_2
_geom_torsion_atom_site_label_3
_geom_torsion_atom_site_label_4
_geom_torsion
_geom_torsion_publ_flag
C10 C1 C2 C3 -0.1(4) no
C1 C2 C3 C4 0.0(4) no
C1 C2 C3 O3 -173.7(2) no
C2 C3 C4 C5 0.5(4) no
O3 C3 C4 C5 174.0(2) no
C3 C4 C5 C10 -0.8(3) no
C3 C4 C5 C6 178.8(2) no
C10 C5 C6 C7 -12.4(4) yes
C4 C5 C6 C7 168.0(2) no
C5 C6 C7 C8 43.0(3) yes
C6 C7 C8 C14 175.7(2) no
C6 C7 C8 C9 -63.5(3) yes
C7 C8 C9 C10 52.0(2) yes
C14 C8 C9 C10 176.2(2) no
C7 C8 C9 C11 -179.5(2) no
C14 C8 C9 C11 -55.3(2) yes
C2 C1 C10 C5 -0.2(4) no
C2 C1 C10 C9 178.8(2) no
C4 C5 C10 C1 0.7(3) no
C6 C5 C10 C1 -178.9(3) no
C4 C5 C10 C9 -178.3(2) no
C6 C5 C10 C9 2.1(3) yes
C8 C9 C10 C1 158.6(2) no
C11 C9 C10 C1 31.1(3) no
C8 C9 C10 C5 -22.4(3) yes
C11 C9 C10 C5 -149.9(2) no
C10 C9 C11 C12 -178.5(2) no
C8 C9 C11 C12 53.8(3) yes
C9 C11 C12 C13 -53.4(3) yes
C11 C12 C13 C17 165.1(2) no
C11 C12 C13 C14 54.6(3) yes
C11 C12 C13 C18 -70.2(3) no
C7 C8 C14 C15 -55.0(3) no
C9 C8 C14 C15 -176.3(2) no
C7 C8 C14 C13 -179.0(2) no
C9 C8 C14 C13 59.6(2) yes
C12 C13 C14 C8 -59.6(2) yes
C17 C13 C14 C8 179.8(2) no
C18 C13 C14 C8 63.4(3) no
C12 C13 C14 C15 167.6(2) no
C17 C13 C14 C15 47.0(2) yes
C18 C13 C14 C15 -69.4(3) no
C8 C14 C15 C16 -160.8(2) no
C13 C14 C15 C16 -32.4(3) yes
C14 C15 C16 C17 5.0(3) yes
C15 C16 C17 O1 152.0(3) no
C15 C16 C17 C13 24.1(3) yes
C12 C13 C17 O1 73.2(3) no
C14 C13 C17 O1 -170.9(2) no
C18 C13 C17 O1 -51.8(3) no
C12 C13 C17 C16 -159.2(2) no
C14 C13 C17 C16 -43.3(3) yes
C18 C13 C17 C16 75.7(3) no
C24 C19 C20 C21 -0.8(6) no
C19 C20 C21 C22 2.3(6) no
C20 C21 C22 C23 -2.2(6) no
C21 C22 C23 C24 0.7(5) no
C22 C23 C24 C19 0.8(5) no
C22 C23 C24 C25 -176.6(3) no
C20 C19 C24 C23 -0.7(5) no
C20 C19 C24 C25 176.7(3) no
C23 C24 C25 O2 158.6(3) no
C19 C24 C25 O2 -18.8(4) no
C23 C24 C25 O3 -19.0(3) no
C19 C24 C25 O3 163.6(3) no
O2 C25 O3 C3 -11.4(4) no
C24 C25 O3 C3 166.3(2) no
C4 C3 O3 C25 91.4(3) no
C2 C3 O3 C25 -94.8(3) no

loop_
_cod_related_entry_id
_cod_related_entry_database
_cod_related_entry_code
1 ChemSpider 193412
